data_4510041
loop_
_publ_author_name
'Mahns, Benjamin'
'Kataeva, Olga'
'Islamov, Daut'
'Hampel, Silke'
'Steckel, Frank'
'Hess, Christian'
'Knupfer, Martin'
'B\"uchner, Bernd'
'Himcinschi, Cameliu'
'Hahn, Torsten'
'Renger, Roman'
'Kortus, Jens'

_publ_section_title
;
 Crystal Growth, Structure, and Transport Properties of the
 Charge-Transfer Salt
 Picene/2,3,5,6-Tetrafluoro-7,7,8,8-tetracyanoquinodimethane
;
_journal_issue 3
_journal_name_full 'Crystal Growth &amp; Design'
_journal_page_first 1338
_journal_paper_doi 10.1021/cg401841n
_journal_volume 14
_journal_year 2014
_chemical_formula_moiety 'C22 H14'
_chemical_formula_sum 'C22 H14'
_chemical_formula_weight 278.33
_space_group_IT_number 4
_symmetry_cell_setting monoclinic
_symmetry_Int_Tables_number 4
_symmetry_space_group_name_Hall 'P 2yb'
_symmetry_space_group_name_H-M 'P 1 21 1'
_atom_sites_solution_hydrogens geom
_atom_sites_solution_primary direct
_atom_sites_solution_secondary difmap
_audit_creation_method SHELXL-97
_cell_angle_alpha 90.00
_cell_angle_beta 90.023(5)
_cell_angle_gamma 90.00
_cell_formula_units_Z 2
_cell_length_a 8.408(3)
_cell_length_b 6.082(2)
_cell_length_c 13.429(5)
_cell_measurement_reflns_used 1384
_cell_measurement_temperature 150(2)
_cell_measurement_theta_max 28.31
_cell_measurement_theta_min 2.86
_cell_volume 686.7(4)
_computing_cell_refinement 'APEX2  v2, 1-4  (Bruker AXS, 2005-2007)'
_computing_data_collection 'APEX2  v2, 1-4  (Bruker AXS, 2005-2007)'
_computing_data_reduction 'SAINT NT v6.0 (Bruker AXS, 2003)'
_computing_molecular_graphics 'ORTEP-3 for Windows (Farrugia, 1997)'
_computing_publication_material 'WinGX (Farrugia 1999), enCIFer (Allen et al. 2004)'
_computing_structure_refinement 'SHELXL-97 (Sheldrick, 1997), WinGX (Farrugia 1999), PLATON (Spek 2005)'
_computing_structure_solution 'SIR2004 (Burla et al., 2005)'
_diffrn_ambient_temperature 150(2)
_diffrn_measured_fraction_theta_full 0.997
_diffrn_measured_fraction_theta_max 0.997
_diffrn_measurement_device_type 'Bruker APEX-II CCD'
_diffrn_measurement_method '\w scans'
_diffrn_radiation_monochromator graphite
_diffrn_radiation_probe x-ray
_diffrn_radiation_type MoK\a
_diffrn_radiation_wavelength 0.71073
_diffrn_reflns_av_R_equivalents 0.0216
_diffrn_reflns_av_sigmaI/netI 0.0348
_diffrn_reflns_limit_h_max 10
_diffrn_reflns_limit_h_min -10
_diffrn_reflns_limit_k_max 7
_diffrn_reflns_limit_k_min -7
_diffrn_reflns_limit_l_max 16
_diffrn_reflns_limit_l_min -16
_diffrn_reflns_number 5511
_diffrn_reflns_theta_full 26.24
_diffrn_reflns_theta_max 26.24
_diffrn_reflns_theta_min 1.52
_diffrn_source 'fine-focus sealed tube'
_exptl_absorpt_coefficient_mu 0.076
_exptl_absorpt_correction_T_max 0.9902
_exptl_absorpt_correction_T_min 0.9701
_exptl_absorpt_correction_type multi-scan
_exptl_absorpt_process_details 'SADABS version 2.10 (Sheldrick,Bruker AXS Inc.)'
_exptl_crystal_colour colourless
_exptl_crystal_density_diffrn 1.346
_exptl_crystal_density_method 'not measured'
_exptl_crystal_description prism
_exptl_crystal_F_000 292
_exptl_crystal_size_max 0.40
_exptl_crystal_size_mid 0.18
_exptl_crystal_size_min 0.13
_refine_diff_density_max 0.188
_refine_diff_density_min -0.162
_refine_diff_density_rms 0.036
_refine_ls_abs_structure_details 'Flack H D (1983), Acta Cryst. A39, 876-881'
_refine_ls_abs_structure_Flack 0(10)
_refine_ls_extinction_method none
_refine_ls_goodness_of_fit_ref 1.123
_refine_ls_hydrogen_treatment constr
_refine_ls_matrix_type full
_refine_ls_number_parameters 199
_refine_ls_number_reflns 2716
_refine_ls_number_restraints 1
_refine_ls_restrained_S_all 1.123
_refine_ls_R_factor_all 0.0663
_refine_ls_R_factor_gt 0.0427
_refine_ls_shift/su_max 0.001
_refine_ls_shift/su_mean 0.000
_refine_ls_structure_factor_coef Fsqd
_refine_ls_weighting_details 'calc w=1/[\s^2^(Fo^2^)+(0.0496P)^2^+0.0000P] where P=(Fo^2^+2Fc^2^)/3'
_refine_ls_weighting_scheme calc
_refine_ls_wR_factor_gt 0.1001
_refine_ls_wR_factor_ref 0.1121
_reflns_number_gt 1930
_reflns_number_total 2716
_reflns_threshold_expression >2sigma(I)
_cod_data_source_file picene_and_picene_F4TCNQ.cif
_cod_data_source_block daut4_21
_cod_original_sg_symbol_H-M 'P 21'
_cod_database_code 4510041

loop_
_symmetry_equiv_pos_as_xyz
'x, y, z'
'-x, y+1/2, -z'

loop_
_atom_site_label
_atom_site_type_symbol
_atom_site_fract_x
_atom_site_fract_y
_atom_site_fract_z
_atom_site_U_iso_or_equiv
_atom_site_adp_type
_atom_site_occupancy
_atom_site_symmetry_multiplicity
_atom_site_calc_flag
_atom_site_refinement_flags
C6 C 0.6949(2) 0.7032(4) 0.95430(15) 0.0200(5) Uani 1 1 d .
C19 C 0.7383(2) 0.8769(4) 0.89039(14) 0.0202(5) Uani 1 1 d .
C7 C 0.7394(2) 0.7083(4) 1.05760(14) 0.0196(5) Uani 1 1 d .
C16 C 0.8279(2) 0.8868(4) 1.09507(14) 0.0208(5) Uani 1 1 d .
C17 C 0.8726(2) 1.0565(4) 1.02827(14) 0.0225(5) Uani 1 1 d .
H17 H 0.9341 1.1763 1.0523 0.027 Uiso 1 1 calc R
C18 C 0.8298(2) 1.0521(4) 0.93084(15) 0.0238(5) Uani 1 1 d .
H18 H 0.8617 1.1692 0.8885 0.029 Uiso 1 1 calc R
C20 C 0.6904(2) 0.8736(4) 0.78639(15) 0.0222(5) Uani 1 1 d .
C15 C 0.8713(2) 0.8936(4) 1.20010(14) 0.0210(5) Uani 1 1 d .
C10 C 0.8215(2) 0.7213(4) 1.26380(15) 0.0236(5) Uani 1 1 d .
C5 C 0.6038(2) 0.5262(4) 0.91391(14) 0.0239(5) Uani 1 1 d .
H5 H 0.5735 0.4084 0.9563 0.029 Uiso 1 1 calc R
C3 C 0.6007(2) 0.6926(4) 0.75046(15) 0.0237(6) Uani 1 1 d .
C4 C 0.5595(2) 0.5210(4) 0.81738(14) 0.0260(5) Uani 1 1 d .
H4 H 0.4993 0.3997 0.7936 0.031 Uiso 1 1 calc R
C8 C 0.6946(2) 0.5369(4) 1.12513(14) 0.0243(5) Uani 1 1 d .
H8 H 0.6363 0.4145 1.1006 0.029 Uiso 1 1 calc R
C14 C 0.9617(2) 1.0655(4) 1.24206(15) 0.0266(5) Uani 1 1 d .
H14 H 0.9971 1.1824 1.2008 0.032 Uiso 1 1 calc R
C9 C 0.7328(2) 0.5444(4) 1.22294(15) 0.0266(5) Uani 1 1 d .
H9 H 0.6994 0.4283 1.2654 0.032 Uiso 1 1 calc R
C2 C 0.5542(2) 0.6862(4) 0.65030(15) 0.0314(6) Uani 1 1 d .
H2 H 0.4940 0.5648 0.6266 0.038 Uiso 1 1 calc R
C11 C 0.8589(2) 0.7296(4) 1.36564(15) 0.0313(6) Uani 1 1 d .
H11 H 0.8231 0.6157 1.4085 0.038 Uiso 1 1 calc R
C13 C 0.9992(2) 1.0668(4) 1.34131(15) 0.0318(6) Uani 1 1 d .
H13 H 1.0618 1.1830 1.3677 0.038 Uiso 1 1 calc R
C21 C 0.7304(2) 1.0412(4) 0.71809(14) 0.0270(5) Uani 1 1 d .
H21 H 0.7910 1.1636 0.7401 0.032 Uiso 1 1 calc R
C1 C 0.5939(3) 0.8513(4) 0.58612(16) 0.0354(6) Uani 1 1 d .
H1 H 0.5610 0.8451 0.5185 0.043 Uiso 1 1 calc R
C22 C 0.6834(2) 1.0302(4) 0.62067(15) 0.0330(6) Uani 1 1 d .
H22 H 0.7116 1.1448 0.5760 0.040 Uiso 1 1 calc R
C12 C 0.9462(2) 0.8993(4) 1.40399(15) 0.0348(6) Uani 1 1 d .
H12 H 0.9707 0.9031 1.4730 0.042 Uiso 1 1 calc R

loop_
_atom_site_aniso_label
_atom_site_aniso_U_11
_atom_site_aniso_U_22
_atom_site_aniso_U_33
_atom_site_aniso_U_23
_atom_site_aniso_U_13
_atom_site_aniso_U_12
C6 0.0129(10) 0.0223(15) 0.0248(11) -0.0010(12) 0.0014(8) 0.0034(12)
C19 0.0172(10) 0.0223(14) 0.0209(11) -0.0016(12) 0.0024(8) 0.0033(13)
C7 0.0152(10) 0.0197(14) 0.0238(12) 0.0004(11) 0.0012(8) 0.0028(12)
C16 0.0137(9) 0.0239(15) 0.0250(11) 0.0008(12) 0.0025(8) 0.0025(12)
C17 0.0185(10) 0.0216(13) 0.0273(11) -0.0019(11) 0.0013(8) -0.0010(12)
C18 0.0222(10) 0.0239(13) 0.0254(11) 0.0032(12) 0.0034(8) -0.0003(13)
C20 0.0173(10) 0.0255(15) 0.0237(11) -0.0009(12) 0.0010(8) 0.0056(12)
C15 0.0149(10) 0.0241(15) 0.0240(11) -0.0020(12) 0.0026(8) 0.0010(12)
C10 0.0183(10) 0.0283(14) 0.0242(11) 0.0030(12) 0.0006(8) 0.0036(13)
C5 0.0227(11) 0.0222(14) 0.0267(11) -0.0014(12) 0.0019(8) 0.0008(13)
C3 0.0187(10) 0.0287(16) 0.0236(11) -0.0033(12) 0.0005(9) 0.0081(12)
C4 0.0219(11) 0.0257(14) 0.0304(11) -0.0045(12) -0.0020(9) -0.0021(12)
C8 0.0228(11) 0.0225(13) 0.0276(11) -0.0001(13) -0.0002(9) -0.0020(13)
C14 0.0228(11) 0.0297(14) 0.0273(12) 0.0004(11) 0.0017(9) -0.0034(11)
C9 0.0249(11) 0.0253(13) 0.0295(11) 0.0053(12) 0.0038(9) -0.0001(13)
C2 0.0295(12) 0.0368(16) 0.0278(12) -0.0046(12) -0.0050(9) 0.0057(13)
C11 0.0287(12) 0.0382(15) 0.0271(12) 0.0048(12) 0.0016(9) -0.0012(13)
C13 0.0296(12) 0.0388(15) 0.0270(11) -0.0069(12) -0.0002(9) -0.0067(12)
C21 0.0266(11) 0.0296(13) 0.0249(11) 0.0001(12) 0.0013(9) 0.0034(12)
C1 0.0383(13) 0.0466(17) 0.0214(12) -0.0028(12) -0.0055(9) 0.0083(13)
C22 0.0359(13) 0.0387(15) 0.0245(11) 0.0060(12) 0.0013(9) 0.0062(13)
C12 0.0305(12) 0.0515(17) 0.0223(12) -0.0008(12) -0.0021(9) -0.0034(13)

loop_
_atom_type_symbol
_atom_type_description
_atom_type_scat_dispersion_real
_atom_type_scat_dispersion_imag
_atom_type_scat_source
C C 0.0033 0.0016 'International Tables Vol C Tables 4.2.6.8 and 6.1.1.4'
H H 0.0000 0.0000 'International Tables Vol C Tables 4.2.6.8 and 6.1.1.4'

loop_
_geom_angle_atom_site_label_1
_geom_angle_atom_site_label_2
_geom_angle_atom_site_label_3
_geom_angle
C19 C6 C5 118.22(18)
C19 C6 C7 120.30(18)
C5 C6 C7 121.5(2)
C6 C19 C18 117.99(18)
C6 C19 C20 120.20(18)
C18 C19 C20 121.8(2)
C16 C7 C8 118.27(18)
C16 C7 C6 119.91(17)
C8 C7 C6 121.8(2)
C7 C16 C17 118.35(18)
C7 C16 C15 119.97(18)
C17 C16 C15 121.7(2)
C18 C17 C16 121.7(2)
C18 C17 H17 119.2
C16 C17 H17 119.2
C17 C18 C19 121.8(2)
C17 C18 H18 119.1
C19 C18 H18 119.1
C21 C20 C3 117.76(19)
C21 C20 C19 123.2(2)
C3 C20 C19 119.0(2)
C14 C15 C10 117.83(19)
C14 C15 C16 122.8(2)
C10 C15 C16 119.3(2)
C11 C10 C15 119.7(2)
C11 C10 C9 121.4(2)
C15 C10 C9 118.87(19)
C4 C5 C6 122.0(2)
C4 C5 H5 119.0
C6 C5 H5 119.0
C2 C3 C20 119.8(2)
C2 C3 C4 121.2(2)
C20 C3 C4 119.00(19)
C5 C4 C3 121.5(2)
C5 C4 H4 119.2
C3 C4 H4 119.2
C9 C8 C7 121.8(2)
C9 C8 H8 119.1
C7 C8 H8 119.1
C13 C14 C15 121.1(2)
C13 C14 H14 119.4
C15 C14 H14 119.4
C8 C9 C10 121.7(2)
C8 C9 H9 119.1
C10 C9 H9 119.1
C1 C2 C3 121.1(2)
C1 C2 H2 119.4
C3 C2 H2 119.4
C12 C11 C10 121.0(2)
C12 C11 H11 119.5
C10 C11 H11 119.5
C14 C13 C12 120.7(2)
C14 C13 H13 119.7
C12 C13 H13 119.7
C22 C21 C20 121.1(2)
C22 C21 H21 119.4
C20 C21 H21 119.4
C2 C1 C22 119.6(2)
C2 C1 H1 120.2
C22 C1 H1 120.2
C21 C22 C1 120.6(2)
C21 C22 H22 119.7
C1 C22 H22 119.7
C11 C12 C13 119.7(2)
C11 C12 H12 120.1
C13 C12 H12 120.1

loop_
_geom_bond_atom_site_label_1
_geom_bond_atom_site_label_2
_geom_bond_distance
C6 C19 1.409(2)
C6 C5 1.428(3)
C6 C7 1.437(3)
C19 C18 1.421(3)
C19 C20 1.454(3)
C7 C16 1.409(2)
C7 C8 1.432(3)
C16 C17 1.418(3)
C16 C15 1.457(3)
C17 C18 1.357(2)
C17 H17 0.9500
C18 H18 0.9500
C20 C21 1.412(3)
C20 C3 1.419(3)
C15 C14 1.410(3)
C15 C10 1.416(3)
C10 C11 1.404(3)
C10 C9 1.419(3)
C5 C4 1.349(2)
C5 H5 0.9500
C3 C2 1.401(3)
C3 C4 1.421(3)
C4 H4 0.9500
C8 C9 1.353(3)
C8 H8 0.9500
C14 C13 1.370(3)
C14 H14 0.9500
C9 H9 0.9500
C2 C1 1.365(3)
C2 H2 0.9500
C11 C12 1.367(3)
C11 H11 0.9500
C13 C12 1.394(3)
C13 H13 0.9500
C21 C22 1.368(3)
C21 H21 0.9500
C1 C22 1.402(3)
C1 H1 0.9500
C22 H22 0.9500
C12 H12 0.9500

loop_
_geom_torsion_atom_site_label_1
_geom_torsion_atom_site_label_2
_geom_torsion_atom_site_label_3
_geom_torsion_atom_site_label_4
_geom_torsion
C5 C6 C19 C18 -179.7(2)
C7 C6 C19 C18 1.5(2)
C5 C6 C19 C20 0.1(2)
C7 C6 C19 C20 -178.7(2)
C19 C6 C7 C16 -0.6(2)
C5 C6 C7 C16 -179.35(17)
C19 C6 C7 C8 178.71(17)
C5 C6 C7 C8 -0.1(3)
C8 C7 C16 C17 179.9(2)
C6 C7 C16 C17 -0.8(2)
C8 C7 C16 C15 -0.1(2)
C6 C7 C16 C15 179.2(2)
C7 C16 C17 C18 1.2(3)
C15 C16 C17 C18 -178.79(19)
C16 C17 C18 C19 -0.2(3)
C6 C19 C18 C17 -1.1(3)
C20 C19 C18 C17 179.08(19)
C6 C19 C20 C21 -179.62(17)
C18 C19 C20 C21 0.2(3)
C6 C19 C20 C3 -0.5(2)
C18 C19 C20 C3 179.29(18)
C7 C16 C15 C14 179.04(18)
C17 C16 C15 C14 -1.0(3)
C7 C16 C15 C10 -0.9(3)
C17 C16 C15 C10 179.05(19)
C14 C15 C10 C11 1.8(3)
C16 C15 C10 C11 -178.24(19)
C14 C15 C10 C9 -178.88(19)
C16 C15 C10 C9 1.1(3)
C19 C6 C5 C4 0.2(3)
C7 C6 C5 C4 179.05(19)
C21 C20 C3 C2 -0.5(3)
C19 C20 C3 C2 -179.68(19)
C21 C20 C3 C4 179.66(19)
C19 C20 C3 C4 0.5(3)
C6 C5 C4 C3 -0.2(3)
C2 C3 C4 C5 -180.0(2)
C20 C3 C4 C5 -0.1(3)
C16 C7 C8 C9 1.0(3)
C6 C7 C8 C9 -178.26(19)
C10 C15 C14 C13 -0.5(3)
C16 C15 C14 C13 179.57(19)
C7 C8 C9 C10 -0.9(3)
C11 C10 C9 C8 179.12(19)
C15 C10 C9 C8 -0.2(3)
C20 C3 C2 C1 0.1(3)
C4 C3 C2 C1 179.96(19)
C15 C10 C11 C12 -1.6(3)
C9 C10 C11 C12 179.13(19)
C15 C14 C13 C12 -1.2(3)
C3 C20 C21 C22 0.4(3)
C19 C20 C21 C22 179.6(2)
C3 C2 C1 C22 0.3(3)
C20 C21 C22 C1 0.0(3)
C2 C1 C22 C21 -0.4(3)
C10 C11 C12 C13 -0.1(3)
C14 C13 C12 C11 1.4(3)
